data_4322655
loop_
_publ_author_name
'Anabel Elduque'
'Cristina Finestra'
'Jos\'e A. L\'opez'
'Fernando J. Lahoz'
'Francisco Merch\'an'
'Luis A. Oro'
'M. Teresa Pinillos'

_publ_contact_author
;
   Fernando J. Lahoz
   Departamento de Qu\'imica Inorg\'anica
   Facultad de Ciencias
   Universidad de Zaragoza - C.S.I.C.
   50009 Zaragoza, Spain
;
_publ_contact_author_email LAHOZ@POSTA.UNIZAR.ES
_publ_section_title
;
 Rhodium Dithiocarbamate Compounds as Metalloligands: A Controlled Way for
 the Construction of Binuclear Complexes
;
_journal_name_full 'Inorganic Chemistry'
_journal_page_first 824
_journal_page_last 829
_journal_paper_doi 10.1021/ic971053t
_journal_volume 37
_journal_year 1998
_chemical_formula_moiety 'C10 H8 N O2 Rh S2'
_chemical_formula_sum 'C10 H8 N O2 Rh S2'
_chemical_formula_weight 341.20
_chemical_name_systematic
;
 Dicarbonyl-(N-methyl-N-phenyl-dithiocarbamato-S,S')-rhodium(i)
;
_space_group_IT_number 33
_symmetry_cell_setting orthorhombic
_symmetry_space_group_name_Hall 'P 2c -2n'
_symmetry_space_group_name_H-M 'P n a 21'
_atom_sites_solution_hydrogens geom
_atom_sites_solution_primary direct
_atom_sites_solution_secondary difmap
_audit_creation_method SHELXL-97
_cell_angle_alpha 90.00
_cell_angle_beta 90.00
_cell_angle_gamma 90.00
_cell_formula_units_Z 4
_cell_length_a 6.5055(12)
_cell_length_b 17.153(4)
_cell_length_c 10.8222(13)
_cell_measurement_reflns_used 52
_cell_measurement_temperature 233.0(2)
_cell_measurement_theta_max 12.5
_cell_measurement_theta_min 3.5
_cell_volume 1207.6(4)
_computing_cell_refinement 'DIF4 (Stoe)'
_computing_data_collection 'DIF4 (Stoe)'
_computing_data_reduction 'REDU4 (Stoe)'
_computing_molecular_graphics 'XP, SHELXTL v.5 (Siemens)'
_computing_publication_material 'CIFTAB (Sheldrick, 1997)'
_computing_structure_refinement 'SHELXL-97 (Sheldrick, 1997)'
_computing_structure_solution 'SIR92 (Giacovazzo, 1994)'
_diffrn_ambient_temperature 233.0(2)
_diffrn_measured_fraction_theta_full 1.000
_diffrn_measured_fraction_theta_max 1.000
_diffrn_measurement_device_type 'Siemens-Stoe AED-2'
_diffrn_measurement_method '\w/2\q scans'
_diffrn_radiation_monochromator graphite
_diffrn_radiation_source 'normal-focus sealed tube'
_diffrn_radiation_type MoK\a
_diffrn_radiation_wavelength 0.71073
_diffrn_reflns_av_R_equivalents 0.0185
_diffrn_reflns_av_sigmaI/netI 0.0299
_diffrn_reflns_limit_h_max 7
_diffrn_reflns_limit_h_min -7
_diffrn_reflns_limit_k_max 20
_diffrn_reflns_limit_k_min -20
_diffrn_reflns_limit_l_max 12
_diffrn_reflns_limit_l_min -12
_diffrn_reflns_number 2793
_diffrn_reflns_theta_full 25.03
_diffrn_reflns_theta_max 25.03
_diffrn_reflns_theta_min 2.23
_diffrn_standards_decay_% 1.1
_diffrn_standards_interval_time 60
_diffrn_standards_number 3
_exptl_absorpt_coefficient_mu 1.742
_exptl_absorpt_correction_T_max 0.6471
_exptl_absorpt_correction_T_min 0.5988
_exptl_absorpt_correction_type psi-scan
_exptl_absorpt_process_details 'North, Phillips & Mathiews, 1968)'
_exptl_crystal_colour 'dark green'
_exptl_crystal_density_diffrn 1.877
_exptl_crystal_density_meas ?
_exptl_crystal_description 'prismatic block'
_exptl_crystal_F_000 672
_exptl_crystal_size_max 0.22
_exptl_crystal_size_mid 0.14
_exptl_crystal_size_min 0.10
_refine_diff_density_max 0.249
_refine_diff_density_min -0.330
_refine_diff_density_rms 0.068
_refine_ls_abs_structure_details 'Flack H D (1983), Acta Cryst. A39, 876-881'
_refine_ls_abs_structure_Flack -0.05(5)
_refine_ls_extinction_method none
_refine_ls_goodness_of_fit_ref 1.035
_refine_ls_hydrogen_treatment refU
_refine_ls_matrix_type full
_refine_ls_number_parameters 148
_refine_ls_number_reflns 2137
_refine_ls_number_restraints 1
_refine_ls_restrained_S_all 1.035
_refine_ls_R_factor_all 0.0377
_refine_ls_R_factor_gt 0.0241
_refine_ls_shift/su_max 0.001
_refine_ls_shift/su_mean 0.000
_refine_ls_structure_factor_coef Fsqd
_refine_ls_weighting_details 'w=1/[\s^2^(Fo^2^)+(0.0231P)^2^+0.1942P] where P=(Fo^2^+2Fc^2^)/3'
_refine_ls_weighting_scheme calc
_refine_ls_wR_factor_gt 0.0479
_refine_ls_wR_factor_ref 0.0532
_reflns_number_gt 1733
_reflns_number_total 2137
_reflns_threshold_expression >2sigma(I)
_cod_data_source_file ic971053t_2.cif
_cod_data_source_block compound3
_cod_depositor_comments
;
The following automatic conversions were performed:

'_exptl_crystal_density_meas' value 'not measured' was changed to '?'
- the value is perceived as not measured.

Automatic conversion script
Id: cif_fix_values 3008 2015-01-20 13:52:24Z robertas 

The following automatic conversions were performed:

'_refine_ls_weighting_scheme' value 'calc
w=1/[\s^2^(Fo^2^)+(0.0231P)^2^+0.1942P] where P=(Fo^2^+2Fc^2^)/3' was
changed to 'calc'. New tag '_refine_ls_weighting_details' was
created. The value of the new tag was set to
'w=1/[\s^2^(Fo^2^)+(0.0231P)^2^+0.1942P] where P=(Fo^2^+2Fc^2^)/3'.

Automatic conversion script
Id: cif_fix_values 3143 2015-03-26 13:38:13Z robertas 
;
_cod_original_cell_volume 1207.7(4)
_cod_database_code 4322655

loop_
_symmetry_equiv_pos_as_xyz
'x, y, z'
'-x, -y, z+1/2'
'-x+1/2, y+1/2, z+1/2'
'x+1/2, -y+1/2, z'

loop_
_atom_site_label
_atom_site_type_symbol
_atom_site_fract_x
_atom_site_fract_y
_atom_site_fract_z
_atom_site_U_iso_or_equiv
_atom_site_adp_type
_atom_site_occupancy
_atom_site_calc_flag
_atom_site_refinement_flags
_atom_site_disorder_assembly
_atom_site_disorder_group
Rh Rh 0.30776(4) 0.24955(2) 0.15881(4) 0.02812(8) Uani 1 d . . .
S1 S 0.27785(18) 0.31532(7) 0.34982(11) 0.0323(3) Uani 1 d . . .
S2 S 0.31572(18) 0.38440(7) 0.11022(11) 0.0297(3) Uani 1 d . . .
C1 C 0.2985(6) 0.4000(3) 0.2667(4) 0.0259(10) Uani 1 d . . .
N N 0.3062(5) 0.46920(19) 0.3193(3) 0.0283(8) Uani 1 d . . .
C2 C 0.2895(9) 0.4793(3) 0.4537(4) 0.0462(14) Uani 1 d . . .
H4A H 0.2985 0.5343 0.4739 0.046(18) Uiso 0.50 calc PR . .
H4B H 0.4004 0.4515 0.4941 0.046(18) Uiso 0.50 calc PR . .
H4C H 0.1585 0.4589 0.4819 0.046(18) Uiso 0.50 calc PR . .
H4D H 0.2731 0.4288 0.4927 0.032(16) Uiso 0.50 calc PR . .
H4E H 0.1712 0.5117 0.4724 0.032(16) Uiso 0.50 calc PR . .
H4F H 0.4131 0.5042 0.4847 0.032(16) Uiso 0.50 calc PR . .
C3 C 0.3329(7) 0.5397(2) 0.2471(4) 0.0279(9) Uani 1 d . . .
C4 C 0.5079(8) 0.5837(3) 0.2664(4) 0.0361(11) Uani 1 d . . .
H4 H 0.6086 0.5675 0.3231 0.050(7) Uiso 1 calc R . .
C5 C 0.5313(9) 0.6525(3) 0.1999(5) 0.0453(14) Uani 1 d . . .
H5 H 0.6496 0.6832 0.2110 0.050(7) Uiso 1 calc R . .
C6 C 0.3813(10) 0.6760(3) 0.1175(5) 0.0515(15) Uani 1 d . . .
H6 H 0.3982 0.7227 0.0732 0.050(7) Uiso 1 calc R . .
C7 C 0.2090(9) 0.6321(3) 0.0998(5) 0.0475(13) Uani 1 d . . .
H7 H 0.1084 0.6480 0.0427 0.050(7) Uiso 1 calc R . .
C8 C 0.1831(7) 0.5637(2) 0.1665(5) 0.0399(10) Uani 1 d . . .
H8 H 0.0630 0.5339 0.1565 0.050(7) Uiso 1 calc R . .
C9 C 0.3005(7) 0.1488(3) 0.2240(5) 0.0319(11) Uani 1 d . . .
O1 O 0.2988(5) 0.0880(2) 0.2650(4) 0.0509(10) Uani 1 d . . .
C10 C 0.3562(8) 0.2119(3) -0.0020(5) 0.0387(12) Uani 1 d . . .
O2 O 0.3925(8) 0.1903(2) -0.0971(3) 0.0649(12) Uani 1 d . . .

loop_
_atom_site_aniso_label
_atom_site_aniso_U_11
_atom_site_aniso_U_22
_atom_site_aniso_U_33
_atom_site_aniso_U_23
_atom_site_aniso_U_13
_atom_site_aniso_U_12
Rh 0.02827(14) 0.02101(13) 0.03508(14) -0.00120(16) -0.0030(3) -0.00070(18)
S1 0.0397(6) 0.0242(5) 0.0331(6) 0.0059(5) -0.0011(6) -0.0017(5)
S2 0.0384(6) 0.0239(6) 0.0270(5) -0.0001(5) -0.0006(6) -0.0018(6)
C1 0.020(2) 0.029(2) 0.029(2) 0.0051(18) -0.001(2) -0.004(2)
N 0.037(2) 0.0227(18) 0.0249(18) -0.0005(15) -0.0023(17) -0.0023(18)
C2 0.077(4) 0.031(2) 0.030(2) -0.003(2) 0.002(3) -0.006(3)
C3 0.038(3) 0.019(2) 0.0259(19) -0.0037(17) 0.004(2) -0.003(2)
C4 0.043(3) 0.032(2) 0.033(2) -0.003(2) 0.004(2) -0.006(2)
C5 0.060(4) 0.027(3) 0.049(3) -0.007(2) 0.021(3) -0.014(3)
C6 0.090(4) 0.022(2) 0.043(3) 0.005(2) 0.020(3) 0.008(3)
C7 0.071(4) 0.033(3) 0.039(3) 0.003(2) -0.005(3) 0.019(3)
C8 0.045(2) 0.033(2) 0.042(2) -0.002(3) -0.003(3) 0.005(2)
C9 0.021(2) 0.033(2) 0.041(3) 0.000(2) -0.007(2) -0.002(2)
O1 0.047(2) 0.030(2) 0.075(3) 0.0096(19) -0.004(2) -0.0063(18)
C10 0.041(3) 0.023(2) 0.052(3) 0.001(2) -0.006(3) -0.001(2)
O2 0.099(4) 0.055(3) 0.041(2) -0.017(2) 0.001(2) -0.003(3)

loop_
_atom_type_symbol
_atom_type_description
_atom_type_scat_dispersion_real
_atom_type_scat_dispersion_imag
_atom_type_scat_source
C C 0.0033 0.0016 'International Tables Vol C Tables 4.2.6.8 and 6.1.1.4'
H H 0.0000 0.0000 'International Tables Vol C Tables 4.2.6.8 and 6.1.1.4'
N N 0.0061 0.0033 'International Tables Vol C Tables 4.2.6.8 and 6.1.1.4'
O O 0.0106 0.0060 'International Tables Vol C Tables 4.2.6.8 and 6.1.1.4'
S S 0.1246 0.1234 'International Tables Vol C Tables 4.2.6.8 and 6.1.1.4'
Rh Rh -1.1178 0.9187 'International Tables Vol C Tables 4.2.6.8 and 6.1.1.4'

loop_
_geom_angle_atom_site_label_1
_geom_angle_atom_site_label_2
_geom_angle_atom_site_label_3
_geom_angle
_geom_angle_site_symmetry_1
_geom_angle_site_symmetry_3
_geom_angle_publ_flag
C9 Rh C10 92.0(2) . . ?
C9 Rh S1 96.28(16) . . ?
C10 Rh S1 170.47(15) . . ?
C9 Rh S2 170.61(16) . . ?
C10 Rh S2 97.26(15) . . ?
S1 Rh S2 74.35(4) . . ?
C1 S1 Rh 86.50(17) . . ?
C1 S2 Rh 86.12(15) . . ?
N C1 S1 122.6(3) . . ?
N C1 S2 124.4(3) . . ?
S1 C1 S2 113.0(3) . . ?
C1 N C3 121.5(4) . . ?
C1 N C2 122.1(4) . . ?
C3 N C2 116.3(4) . . ?
C8 C3 C4 121.2(4) . . ?
C8 C3 N 120.5(4) . . ?
C4 C3 N 118.2(4) . . ?
C3 C4 C5 118.4(5) . . ?
C6 C5 C4 120.2(5) . . ?
C7 C6 C5 120.7(5) . . ?
C6 C7 C8 119.6(5) . . ?
C3 C8 C7 119.9(4) . . ?
O1 C9 Rh 178.8(4) . . ?
O2 C10 Rh 177.4(5) . . ?

loop_
_geom_bond_atom_site_label_1
_geom_bond_atom_site_label_2
_geom_bond_distance
_geom_bond_site_symmetry_2
_geom_bond_publ_flag
Rh C9 1.868(5) . ?
Rh C10 1.883(6) . ?
Rh S1 2.3629(14) . ?
Rh S2 2.3727(14) . ?
S1 C1 1.715(4) . ?
S2 C1 1.718(5) . ?
C1 N 1.317(6) . ?
N C3 1.450(5) . ?
N C2 1.469(6) . ?
C3 C8 1.371(6) . ?
C3 C4 1.382(6) . ?
C4 C5 1.392(7) . ?
C5 C6 1.382(7) . ?
C6 C7 1.365(8) . ?
C7 C8 1.387(6) . ?
C9 O1 1.133(6) . ?
C10 O2 1.119(6) . ?

loop_
_geom_torsion_atom_site_label_1
_geom_torsion_atom_site_label_2
_geom_torsion_atom_site_label_3
_geom_torsion_atom_site_label_4
_geom_torsion
_geom_torsion_site_symmetry_1
_geom_torsion_site_symmetry_2
_geom_torsion_site_symmetry_3
_geom_torsion_site_symmetry_4
_geom_torsion_publ_flag
C9 Rh S1 C1 177.8(2) . . . . ?
C10 Rh S1 C1 27.2(9) . . . . ?
S2 Rh S1 C1 -1.60(15) . . . . ?
C9 Rh S2 C1 -2.4(9) . . . . ?
C10 Rh S2 C1 -173.8(2) . . . . ?
S1 Rh S2 C1 1.60(15) . . . . ?
Rh S1 C1 N -175.8(4) . . . . ?
Rh S1 C1 S2 2.3(2) . . . . ?
Rh S2 C1 N 175.8(4) . . . . ?
Rh S2 C1 S1 -2.3(2) . . . . ?
S1 C1 N C3 177.2(3) . . . . ?
S2 C1 N C3 -0.7(6) . . . . ?
S1 C1 N C2 -2.4(6) . . . . ?
S2 C1 N C2 179.6(4) . . . . ?
C1 N C3 C8 66.1(6) . . . . ?
C2 N C3 C8 -114.2(5) . . . . ?
C1 N C3 C4 -117.0(5) . . . . ?
C2 N C3 C4 62.6(6) . . . . ?
C8 C3 C4 C5 -1.4(7) . . . . ?
N C3 C4 C5 -178.2(4) . . . . ?
C3 C4 C5 C6 0.5(7) . . . . ?
C4 C5 C6 C7 -0.3(7) . . . . ?
C5 C6 C7 C8 0.9(8) . . . . ?
C4 C3 C8 C7 2.1(7) . . . . ?
N C3 C8 C7 178.8(4) . . . . ?
C6 C7 C8 C3 -1.8(8) . . . . ?
C10 Rh C9 O1 125(24) . . . . ?
S1 Rh C9 O1 -50(24) . . . . ?
S2 Rh C9 O1 -46(24) . . . . ?
C9 Rh C10 O2 -105(10) . . . . ?
S1 Rh C10 O2 46(10) . . . . ?
S2 Rh C10 O2 73(10) . . . . ?
